data_7060502
loop_
_publ_author_name
'Kumar, Manish'
'Lal, Neetika'
'Luthra, Pratibha Mehta'
'Masram, Dhanraj T.'

_publ_section_title
;
 Exploring the binding and cleavage activities of nickelII complexes
 towards DNA and proteins
;
_journal_issue 15
_journal_name_full 'New Journal of Chemistry'
_journal_page_first 6693
_journal_page_last 6708
_journal_paper_doi 10.1039/D0NJ06210C
_journal_volume 45
_journal_year 2021
_chemical_formula_moiety 'C36 H30 N6 Ni O6, 4(H2 O), C O'
_chemical_formula_sum 'C37 H38 N6 Ni O11'
_chemical_formula_weight 801.44
_space_group_crystal_system monoclinic
_space_group_IT_number 15
_space_group_name_Hall '-C 2yc'
_space_group_name_H-M_alt 'C 1 2/c 1'
_atom_sites_solution_hydrogens mixed
_atom_sites_solution_primary dual
_audit_creation_date 2020-05-29
_audit_creation_method
;
Olex2 1.2
(compiled 2018.05.29 svn.r3508 for OlexSys, GUI svn.r5506)
;
_audit_update_record
;
2020-11-12 deposited with the CCDC.	2021-03-08 downloaded from the CCDC.
;
_cell_angle_alpha 90
_cell_angle_beta 111.123(14)
_cell_angle_gamma 90
_cell_formula_units_Z 4
_cell_length_a 14.3041(18)
_cell_length_b 25.146(2)
_cell_length_c 11.4595(15)
_cell_measurement_temperature 293(2)
_cell_volume 3844.9(8)
_computing_molecular_graphics 'Olex2 (Dolomanov et al., 2009)'
_computing_publication_material 'Olex2 (Dolomanov et al., 2009)'
_computing_structure_refinement 'ShelXL (Sheldrick, 2015)'
_computing_structure_solution 'ShelXT (Sheldrick, 2015)'
_diffrn_ambient_temperature 293(2)
_diffrn_measured_fraction_theta_full 0.991
_diffrn_measured_fraction_theta_max 0.904
_diffrn_radiation_type MoK\a
_diffrn_radiation_wavelength 0.71073
_diffrn_reflns_av_R_equivalents 0.1723
_diffrn_reflns_av_unetI/netI 0.0875
_diffrn_reflns_Laue_measured_fraction_full 0.991
_diffrn_reflns_Laue_measured_fraction_max 0.904
_diffrn_reflns_limit_h_max 18
_diffrn_reflns_limit_h_min -18
_diffrn_reflns_limit_k_max 33
_diffrn_reflns_limit_k_min -34
_diffrn_reflns_limit_l_max 15
_diffrn_reflns_limit_l_min -15
_diffrn_reflns_number 28234
_diffrn_reflns_point_group_measured_fraction_full 0.991
_diffrn_reflns_point_group_measured_fraction_max 0.904
_diffrn_reflns_theta_full 25.242
_diffrn_reflns_theta_max 29.613
_diffrn_reflns_theta_min 3.375
_exptl_absorpt_coefficient_mu 0.572
_exptl_crystal_density_diffrn 1.385
_exptl_crystal_F_000 1672
_refine_diff_density_max 1.272
_refine_diff_density_min -0.922
_refine_diff_density_rms 0.104
_refine_ls_extinction_coef 0.0000(6)
_refine_ls_extinction_expression Fc^*^=kFc[1+0.001xFc^2^\l^3^/sin(2\q)]^-1/4^
_refine_ls_extinction_method 'SHELXL-2018/3 (Sheldrick 2018)'
_refine_ls_goodness_of_fit_ref 1.040
_refine_ls_hydrogen_treatment constr
_refine_ls_matrix_type full
_refine_ls_number_parameters 259
_refine_ls_number_reflns 4896
_refine_ls_number_restraints 0
_refine_ls_restrained_S_all 1.040
_refine_ls_R_factor_all 0.1048
_refine_ls_R_factor_gt 0.0769
_refine_ls_shift/su_max 1.526
_refine_ls_shift/su_mean 0.007
_refine_ls_structure_factor_coef Fsqd
_refine_ls_weighting_details 'w=1/[\s^2^(Fo^2^)+(0.1292P)^2^+0.1207P] where P=(Fo^2^+2Fc^2^)/3'
_refine_ls_weighting_scheme calc
_refine_ls_wR_factor_gt 0.1912
_refine_ls_wR_factor_ref 0.2285
_reflns_Friedel_coverage 0.000
_reflns_number_gt 3382
_reflns_number_total 4896
_reflns_threshold_expression 'I > 2\s(I)'
_cod_data_source_file d0nj06210c2.cif
_cod_data_source_block gyan
_cod_depositor_comments 'Adding full bibliography for 7060500--7060502.cif.'
_cod_original_cell_volume 3844.8(8)
_cod_database_code 7060502
_shelx_shelxl_version_number 2018/3
_shelx_space_group_comment
;
The symmetry employed for this shelxl refinement is uniquely defined
by the following loop, which should always be used as a source of
symmetry information in preference to the above space-group names.
They are only intended as comments.
;
_olex2_refinement_description
;
1. Fixed Uiso
 At 1.2 times of:
  All C(H) groups, All C(H,H) groups
 At 1.5 times of:
  All C(H,H,H) groups, All O(H,H) groups
2.a Free rotating group:
 O4(H4a,H4b), O5(H5a,H5b)
2.b Secondary CH2 refined with riding coordinates:
 C17(H17a,H17b)
2.c Aromatic/amide H refined with riding coordinates:
 C9(H9), C13(H13), C14(H14), C1(H1), C3(H3), C2(H2), C6(H6)
2.d Idealised Me refined as rotating group:
 C16(H16a,H16b,H16c), C18(H18a,H18b,H18c)
;
_olex2_submission_special_instructions 'No special instructions were received'

loop_
_space_group_symop_operation_xyz
'x, y, z'
'-x, y, -z+1/2'
'x+1/2, y+1/2, z'
'-x+1/2, y+1/2, -z+1/2'
'-x, -y, -z'
'x, -y, z-1/2'
'-x+1/2, -y+1/2, -z'
'x+1/2, -y+1/2, z-1/2'

loop_
_atom_site_label
_atom_site_type_symbol
_atom_site_fract_x
_atom_site_fract_y
_atom_site_fract_z
_atom_site_U_iso_or_equiv
_atom_site_adp_type
_atom_site_occupancy
_atom_site_site_symmetry_order
_atom_site_calc_flag
_atom_site_refinement_flags_posn
_atom_site_refinement_flags_adp
_atom_site_refinement_flags_occupancy
_atom_site_disorder_assembly
_atom_site_disorder_group
Ni1 Ni 0.500000 0.62223(2) 0.750000 0.0370(2) Uani 1 2 d S T P . .
O1 O 0.57879(15) 0.67890(8) 0.87378(18) 0.0395(5) Uani 1 1 d . . . . .
O2 O 0.60853(17) 0.62753(7) 0.6760(2) 0.0448(5) Uani 1 1 d . . . . .
O3 O 0.67030(17) 0.67591(8) 0.5607(2) 0.0467(5) Uani 1 1 d . . . . .
N3 N 0.68333(18) 0.81204(9) 0.7557(2) 0.0388(5) Uani 1 1 d . . . . .
N2 N 0.67389(19) 0.86077(10) 0.9218(2) 0.0408(6) Uani 1 1 d . . . . .
O4 O 0.8707(2) 0.66345(12) 0.6078(3) 0.0672(7) Uani 1 1 d . . . . .
H4A H 0.887207 0.694598 0.636451 0.101 Uiso 1 1 d G . . . .
H4B H 0.808290 0.661544 0.594100 0.101 Uiso 1 1 d G . . . .
N1 N 0.43693(18) 0.55930(9) 0.6326(2) 0.0413(6) Uani 1 1 d . . . . .
O5 O 0.5965(2) 0.72965(13) 0.3346(3) 0.0753(8) Uani 1 1 d . . . . .
H5A H 0.610517 0.716989 0.407639 0.113 Uiso 1 1 d G . . . .
H5B H 0.533681 0.735317 0.308749 0.113 Uiso 1 1 d G . . . .
C10 C 0.61357(19) 0.71852(10) 0.8346(3) 0.0334(6) Uani 1 1 d . . . . .
C8 C 0.6402(2) 0.71947(10) 0.7264(3) 0.0358(6) Uani 1 1 d . . . . .
C12 C 0.6610(2) 0.81372(10) 0.8632(2) 0.0340(6) Uani 1 1 d . . . . .
C9 C 0.6724(2) 0.76600(10) 0.6930(3) 0.0364(6) Uani 1 1 d . . . . .
H9 H 0.688112 0.765848 0.621009 0.044 Uiso 1 1 calc R . . . .
C11 C 0.6273(2) 0.76789(11) 0.9037(2) 0.0349(6) Uani 1 1 d . . . . .
C7 C 0.6377(2) 0.67118(11) 0.6474(3) 0.0369(6) Uani 1 1 d . . . . .
C13 C 0.6051(2) 0.77236(12) 1.0122(3) 0.0411(7) Uani 1 1 d . . . . .
H13 H 0.581604 0.743044 1.042853 0.049 Uiso 1 1 calc R . . . .
C15 C 0.6531(2) 0.86359(12) 1.0254(3) 0.0412(7) Uani 1 1 d . . . . .
C14 C 0.6181(2) 0.81995(12) 1.0733(3) 0.0437(7) Uani 1 1 d . . . . .
H14 H 0.603850 0.823313 1.145931 0.052 Uiso 1 1 calc R . . . .
C5 C 0.4662(2) 0.51131(11) 0.6861(3) 0.0433(7) Uani 1 1 d . . . . .
C1 C 0.3775(2) 0.56092(13) 0.5135(3) 0.0504(8) Uani 1 1 d . . . . .
H1 H 0.358101 0.593844 0.475451 0.060 Uiso 1 1 calc R . . . .
C17 C 0.7156(3) 0.86071(12) 0.7081(3) 0.0522(8) Uani 1 1 d . . . . .
H17A H 0.745633 0.850645 0.647743 0.063 Uiso 1 1 calc R . . . .
H17B H 0.766580 0.878507 0.777011 0.063 Uiso 1 1 calc R . . . .
C16 C 0.6681(3) 0.91642(14) 1.0905(3) 0.0553(9) Uani 1 1 d . . . . .
H16A H 0.731824 0.916807 1.157948 0.083 Uiso 1 1 calc GR . . . .
H16B H 0.615708 0.922117 1.123023 0.083 Uiso 1 1 calc GR . . . .
H16C H 0.666231 0.944147 1.032096 0.083 Uiso 1 1 calc GR . . . .
C4 C 0.4340(3) 0.46336(12) 0.6236(4) 0.0569(9) Uani 1 1 d . . . . .
C3 C 0.3703(3) 0.46691(15) 0.4972(4) 0.0679(12) Uani 1 1 d . . . . .
H3 H 0.346974 0.436129 0.450787 0.081 Uiso 1 1 calc R . . . .
C2 C 0.3429(3) 0.51515(16) 0.4434(4) 0.0623(10) Uani 1 1 d . . . . .
H2 H 0.301222 0.517636 0.359827 0.075 Uiso 1 1 calc R . . . .
C6 C 0.4678(3) 0.41511(13) 0.6900(5) 0.0759(14) Uani 1 1 d . . . . .
H6 H 0.445073 0.382873 0.650059 0.091 Uiso 1 1 calc R . . . .
C18 C 0.6311(4) 0.89905(15) 0.6472(4) 0.0717(12) Uani 1 1 d . . . . .
H18A H 0.581401 0.882148 0.576967 0.108 Uiso 1 1 calc GR . . . .
H18B H 0.656670 0.929868 0.619155 0.108 Uiso 1 1 calc GR . . . .
H18C H 0.601496 0.909576 0.706608 0.108 Uiso 1 1 calc GR . . . .
O6 O 0.500000 0.91211(15) 1.250000 0.0771(12) Uani 1 2 d S T P . .
C19 C 0.500000 0.9666(3) 1.250000 0.241(10) Uani 1 2 d S T P . .

loop_
_atom_site_aniso_label
_atom_site_aniso_U_11
_atom_site_aniso_U_22
_atom_site_aniso_U_33
_atom_site_aniso_U_23
_atom_site_aniso_U_13
_atom_site_aniso_U_12
Ni1 0.0488(4) 0.0259(3) 0.0363(4) 0.000 0.0153(2) 0.000
O1 0.0510(11) 0.0354(10) 0.0308(11) 0.0001(7) 0.0133(8) -0.0053(8)
O2 0.0616(14) 0.0281(10) 0.0482(14) -0.0038(8) 0.0239(11) 0.0012(8)
O3 0.0666(14) 0.0407(11) 0.0379(12) -0.0082(9) 0.0250(10) -0.0047(10)
N3 0.0496(13) 0.0352(12) 0.0351(13) -0.0062(9) 0.0195(10) -0.0084(10)
N2 0.0504(14) 0.0387(12) 0.0361(14) -0.0097(10) 0.0191(11) -0.0064(10)
O4 0.0695(17) 0.0788(18) 0.0588(18) -0.0089(14) 0.0295(14) -0.0036(13)
N1 0.0448(13) 0.0351(12) 0.0459(15) -0.0077(10) 0.0187(11) -0.0005(10)
O5 0.0819(19) 0.0771(19) 0.0591(18) 0.0140(14) 0.0161(14) -0.0023(15)
C10 0.0334(12) 0.0307(12) 0.0323(14) -0.0003(10) 0.0070(10) -0.0004(9)
C8 0.0401(14) 0.0339(13) 0.0320(14) -0.0051(10) 0.0112(11) -0.0007(10)
C12 0.0415(14) 0.0344(13) 0.0254(13) -0.0032(10) 0.0113(10) -0.0035(10)
C9 0.0447(15) 0.0404(14) 0.0271(13) -0.0075(11) 0.0164(11) -0.0040(11)
C11 0.0383(14) 0.0380(14) 0.0273(13) -0.0014(10) 0.0105(10) 0.0003(10)
C7 0.0430(15) 0.0355(14) 0.0307(15) -0.0046(11) 0.0115(11) 0.0018(11)
C13 0.0470(16) 0.0414(15) 0.0382(16) 0.0009(12) 0.0195(12) -0.0025(12)
C15 0.0431(16) 0.0469(15) 0.0344(16) -0.0111(12) 0.0148(12) -0.0013(12)
C14 0.0554(17) 0.0492(16) 0.0316(15) -0.0059(12) 0.0219(12) 0.0005(13)
C5 0.0439(15) 0.0307(14) 0.065(2) -0.0081(12) 0.0309(14) -0.0039(11)
C1 0.0518(18) 0.0535(18) 0.0472(19) -0.0101(15) 0.0194(14) 0.0015(14)
C17 0.082(2) 0.0413(16) 0.0420(18) -0.0088(13) 0.0334(17) -0.0187(15)
C16 0.072(2) 0.0522(19) 0.052(2) -0.0197(15) 0.0353(17) -0.0115(16)
C4 0.0579(19) 0.0343(16) 0.091(3) -0.0191(16) 0.0422(19) -0.0083(13)
C3 0.066(2) 0.058(2) 0.091(3) -0.043(2) 0.042(2) -0.0199(18)
C2 0.056(2) 0.069(2) 0.062(2) -0.0283(19) 0.0205(16) -0.0072(17)
C6 0.082(3) 0.0283(16) 0.135(4) -0.0155(17) 0.060(3) -0.0039(15)
C18 0.127(4) 0.0445(19) 0.053(2) 0.0058(16) 0.044(2) 0.008(2)
O6 0.094(3) 0.057(2) 0.094(3) 0.000 0.050(2) 0.000
C19 0.40(2) 0.055(5) 0.46(3) 0.000 0.38(2) 0.000

loop_
_atom_type_symbol
_atom_type_description
_atom_type_scat_dispersion_real
_atom_type_scat_dispersion_imag
_atom_type_scat_source
C C 0.0033 0.0016 'International Tables Vol C Tables 4.2.6.8 and 6.1.1.4'
H H 0.0000 0.0000 'International Tables Vol C Tables 4.2.6.8 and 6.1.1.4'
N N 0.0061 0.0033 'International Tables Vol C Tables 4.2.6.8 and 6.1.1.4'
Ni Ni 0.3393 1.1124 'International Tables Vol C Tables 4.2.6.8 and 6.1.1.4'
O O 0.0106 0.0060 'International Tables Vol C Tables 4.2.6.8 and 6.1.1.4'

loop_
_geom_angle_atom_site_label_1
_geom_angle_atom_site_label_2
_geom_angle_atom_site_label_3
_geom_angle
_geom_angle_site_symmetry_1
_geom_angle_site_symmetry_3
_geom_angle_publ_flag
O1 Ni1 O1 91.37(11) . 2_656 ?
O1 Ni1 N1 172.69(8) . . ?
O1 Ni1 N1 94.59(10) 2_656 . ?
O1 Ni1 N1 172.69(8) 2_656 2_656 ?
O1 Ni1 N1 94.59(9) . 2_656 ?
O2 Ni1 O1 86.01(8) 2_656 2_656 ?
O2 Ni1 O1 88.71(8) 2_656 . ?
O2 Ni1 O1 86.01(8) . . ?
O2 Ni1 O1 88.71(8) . 2_656 ?
O2 Ni1 O2 172.45(10) 2_656 . ?
O2 Ni1 N1 89.90(9) 2_656 2_656 ?
O2 Ni1 N1 95.90(9) . 2_656 ?
O2 Ni1 N1 89.90(9) . . ?
O2 Ni1 N1 95.90(9) 2_656 . ?
N1 Ni1 N1 79.79(14) 2_656 . ?
C10 O1 Ni1 119.49(17) . . ?
C7 O2 Ni1 122.88(18) . . ?
C12 N3 C17 120.5(2) . . ?
C9 N3 C12 119.0(2) . . ?
C9 N3 C17 120.5(2) . . ?
C15 N2 C12 117.5(2) . . ?
C5 N1 Ni1 113.47(19) . . ?
C1 N1 Ni1 128.1(2) . . ?
C1 N1 C5 118.3(2) . . ?
O1 C10 C8 125.8(2) . . ?
O1 C10 C11 118.3(2) . . ?
C8 C10 C11 115.9(2) . . ?
C10 C8 C7 123.7(2) . . ?
C9 C8 C10 118.9(2) . . ?
C9 C8 C7 117.4(2) . . ?
N3 C12 C11 119.5(2) . . ?
N2 C12 N3 116.1(2) . . ?
N2 C12 C11 124.4(2) . . ?
N3 C9 C8 125.2(3) . . ?
C12 C11 C10 121.5(2) . . ?
C12 C11 C13 116.7(2) . . ?
C13 C11 C10 121.8(2) . . ?
O2 C7 C8 118.9(3) . . ?
O3 C7 O2 123.0(2) . . ?
O3 C7 C8 117.9(2) . . ?
C14 C13 C11 119.7(3) . . ?
N2 C15 C14 122.5(3) . . ?
N2 C15 C16 117.0(3) . . ?
C14 C15 C16 120.5(3) . . ?
C13 C14 C15 119.3(3) . . ?
N1 C5 C5 116.63(16) . 2_656 ?
N1 C5 C4 123.3(3) . . ?
C4 C5 C5 120.1(2) . 2_656 ?
N1 C1 C2 122.2(3) . . ?
N3 C17 C18 113.3(3) . . ?
C5 C4 C3 116.4(3) . . ?
C5 C4 C6 118.5(3) . . ?
C3 C4 C6 125.0(3) . . ?
C2 C3 C4 119.9(3) . . ?
C3 C2 C1 119.7(4) . . ?
C6 C6 C4 121.4(2) 2_656 . ?

loop_
_geom_bond_atom_site_label_1
_geom_bond_atom_site_label_2
_geom_bond_distance
_geom_bond_site_symmetry_2
_geom_bond_publ_flag
Ni1 O1 2.0396(19) . ?
Ni1 O1 2.0397(19) 2_656 ?
Ni1 O2 2.024(2) 2_656 ?
Ni1 O2 2.024(2) . ?
Ni1 N1 2.062(2) . ?
Ni1 N1 2.062(2) 2_656 ?
O1 C10 1.266(3) . ?
O2 C7 1.259(3) . ?
O3 C7 1.245(4) . ?
N3 C12 1.380(3) . ?
N3 C9 1.342(3) . ?
N3 C17 1.480(4) . ?
N2 C12 1.340(3) . ?
N2 C15 1.326(4) . ?
N1 C5 1.350(4) . ?
N1 C1 1.323(4) . ?
C10 C8 1.422(4) . ?
C10 C11 1.448(4) . ?
C8 C9 1.362(4) . ?
C8 C7 1.507(4) . ?
C12 C11 1.392(4) . ?
C11 C13 1.394(4) . ?
C13 C14 1.365(4) . ?
C15 C14 1.397(5) . ?
C15 C16 1.501(4) . ?
C5 C5 1.435(7) 2_656 ?
C5 C4 1.393(4) . ?
C1 C2 1.389(5) . ?
C17 C18 1.506(6) . ?
C4 C3 1.409(6) . ?
C4 C6 1.421(5) . ?
C3 C2 1.353(6) . ?
C6 C6 1.352(10) 2_656 ?
O6 C19 1.370(9) . ?
